data_1517213
loop_
_publ_author_name
'Mondal, Barnali'
'Zhang, Tingting'
'Prabhakar, Rajeev'
'Captain, Burjor'
'Ramamurthy, V.'

_publ_section_title
;
 Role of hydrogen bonds in molecular packing of photoreactive crystals:
 templating photodimerization of protonated stilbazoles in crystalline
 state with a combination of water molecules and chloride ions.
;
_journal_issue 11
_journal_name_full
'Photochemical &amp; photobiological sciences : Official journal of the European Photochemistry Association and the European Society for Photobiology'
_journal_page_first 1509
_journal_page_last 1520
_journal_paper_doi 10.1039/c4pp00221k
_journal_volume 13
_journal_year 2014
_chemical_formula_sum 'C13 H11 Cl I N'
_chemical_formula_weight 343.58
_chemical_name_systematic
; 
 ? 
;
_space_group_IT_number 2
_symmetry_cell_setting triclinic
_symmetry_space_group_name_Hall '-P 1'
_symmetry_space_group_name_H-M 'P -1'
_atom_sites_solution_hydrogens geom
_atom_sites_solution_primary direct
_atom_sites_solution_secondary difmap
_audit_creation_method SHELXL-97
_cell_angle_alpha 103.2550(10)
_cell_angle_beta 107.3030(10)
_cell_angle_gamma 97.0320(10)
_cell_formula_units_Z 4
_cell_length_a 8.6445(5)
_cell_length_b 12.0822(6)
_cell_length_c 13.2869(7)
_cell_measurement_reflns_used 6773
_cell_measurement_temperature 296(2)
_cell_measurement_theta_max 30.49
_cell_measurement_theta_min 2.51
_cell_volume 1262.22(12)
_computing_cell_refinement 'SAINT+  V7.46A (Bruker, 2007)'
_computing_data_collection 'APEX2 v2.2-0 (Bruker, 2007)'
_computing_data_reduction 'SAINT+  V7.46A (Bruker, 2007)'
_computing_molecular_graphics 'XSHELL v4.02 (Bruker, 2000)'
_computing_publication_material 'XCIF v6.12 (Bruker, 2001)'
_computing_structure_refinement 'SHELXL-97 (Sheldrick, 2008)'
_computing_structure_solution 'SHELXS-97 (Sheldrick, 2008)'
_diffrn_ambient_temperature 296(2)
_diffrn_measured_fraction_theta_full 0.995
_diffrn_measured_fraction_theta_max 0.995
_diffrn_measurement_device_type 'Bruker SMART APEX2 CCD diffractometer'
_diffrn_measurement_method 'omega scans'
_diffrn_radiation_monochromator graphite
_diffrn_radiation_source 'fine-focus sealed tube'
_diffrn_radiation_type MoK\a
_diffrn_radiation_wavelength 0.71073
_diffrn_reflns_av_R_equivalents 0.0186
_diffrn_reflns_av_sigmaI/netI 0.0238
_diffrn_reflns_limit_h_max 11
_diffrn_reflns_limit_h_min -11
_diffrn_reflns_limit_k_max 15
_diffrn_reflns_limit_k_min -15
_diffrn_reflns_limit_l_max 17
_diffrn_reflns_limit_l_min -17
_diffrn_reflns_number 12960
_diffrn_reflns_theta_full 28.00
_diffrn_reflns_theta_max 28.00
_diffrn_reflns_theta_min 1.67
_exptl_absorpt_coefficient_mu 2.720
_exptl_absorpt_correction_T_max 0.8538
_exptl_absorpt_correction_T_min 0.4764
_exptl_absorpt_correction_type multi-scan
_exptl_absorpt_process_details '(SADABS 2007/4 Bruker)'
_exptl_crystal_colour Yellow
_exptl_crystal_density_diffrn 1.808
_exptl_crystal_density_method 'not measured'
_exptl_crystal_description Block
_exptl_crystal_F_000 664
_exptl_crystal_size_max 0.32
_exptl_crystal_size_mid 0.24
_exptl_crystal_size_min 0.06
_refine_diff_density_max 0.606
_refine_diff_density_min -0.690
_refine_diff_density_rms 0.107
_refine_ls_extinction_method none
_refine_ls_goodness_of_fit_ref 1.035
_refine_ls_hydrogen_treatment constr
_refine_ls_matrix_type full
_refine_ls_number_parameters 289
_refine_ls_number_reflns 6059
_refine_ls_number_restraints 0
_refine_ls_restrained_S_all 1.035
_refine_ls_R_factor_all 0.0325
_refine_ls_R_factor_gt 0.0272
_refine_ls_shift/su_max 0.002
_refine_ls_shift/su_mean 0.000
_refine_ls_structure_factor_coef Fsqd
_refine_ls_weighting_details 'calc w=1/[\s^2^(Fo^2^)+(0.0318P)^2^+0.6834P] where P=(Fo^2^+2Fc^2^)/3'
_refine_ls_weighting_scheme calc
_refine_ls_wR_factor_gt 0.0654
_refine_ls_wR_factor_ref 0.0681
_reflns_number_gt 5290
_reflns_number_total 6059
_reflns_threshold_expression >2sigma(I)
_cod_data_source_file c4pp00221k5.cif
_cod_data_source_block collect_0m
_cod_depositor_comments
;
The following automatic conversions were performed:

'_symmetry_cell_setting' value 'Triclinic' changed to 'triclinic'
according to
/usr/data/users/saulius/crontab/automatic-downloads/rss-feeds/RSC/lib/dictionaries/cif_core.dic
dictionary named 'cif_core.dic' version 2.4.2 from
2011-04-26.

'_exptl_absorpt_correction_type' value 'Multi-scan'
changed to 'multi-scan' according to
/usr/data/users/saulius/crontab/automatic-downloads/rss-feeds/RSC/lib/dictionaries/cif_core.dic
dictionary named 'cif_core.dic' version 2.4.2 from 2011-04-26.

Automatic conversion script
Id: cif_fix_values 2281 2013-09-26 08:29:07Z andrius 

 Adding full bibliography for 1517213--1517216.cif.
;
_cod_original_sg_symbol_H-M P-1
_cod_database_code 1517213

loop_
_symmetry_equiv_pos_as_xyz
'x, y, z'
'-x, -y, -z'

loop_
_atom_site_label
_atom_site_type_symbol
_atom_site_fract_x
_atom_site_fract_y
_atom_site_fract_z
_atom_site_U_iso_or_equiv
_atom_site_adp_type
_atom_site_occupancy
_atom_site_symmetry_multiplicity
_atom_site_calc_flag
_atom_site_refinement_flags
I1 I 0.43061(2) 1.274940(15) 0.298453(15) 0.04528(6) Uani 1 1 d .
I2 I 0.50586(2) 1.212814(17) 0.781711(16) 0.05118(7) Uani 1 1 d .
Cl1 Cl 0.31049(10) 0.62620(7) 0.34303(6) 0.05461(18) Uani 1 1 d .
Cl2 Cl 0.65314(11) 0.41939(7) 0.18438(7) 0.0615(2) Uani 1 1 d .
N1 N -0.1874(3) 0.5474(2) 0.5557(2) 0.0458(5) Uani 1 1 d .
H1A H -0.2411 0.4938 0.5725 0.055 Uiso 1 1 calc R
N2 N -0.1923(3) 0.5595(2) 1.0706(2) 0.0514(6) Uani 1 1 d .
H2A H -0.2503 0.5171 1.0956 0.062 Uiso 1 1 calc R
C1 C -0.2661(4) 0.5867(3) 0.4729(3) 0.0491(6) Uani 1 1 d .
H1 H -0.3775 0.5555 0.4332 0.059 Uiso 1 1 calc R
C2 C -0.1819(4) 0.6739(3) 0.4463(2) 0.0490(7) Uani 1 1 d .
H2 H -0.2368 0.7017 0.3887 0.059 Uiso 1 1 calc R
C3 C -0.0157(4) 0.7203(2) 0.5049(2) 0.0438(6) Uani 1 1 d .
C4 C 0.0602(4) 0.6744(3) 0.5894(2) 0.0496(7) Uani 1 1 d .
H4 H 0.1720 0.7026 0.6299 0.059 Uiso 1 1 calc R
C5 C -0.0265(4) 0.5893(3) 0.6135(2) 0.0491(7) Uani 1 1 d .
H5 H 0.0258 0.5598 0.6704 0.059 Uiso 1 1 calc R
C6 C 0.0857(4) 0.8146(3) 0.4842(3) 0.0516(7) Uani 1 1 d .
H6 H 0.1982 0.8343 0.5247 0.062 Uiso 1 1 calc R
C7 C 0.0311(4) 0.8724(2) 0.4141(2) 0.0473(6) Uani 1 1 d .
H7 H -0.0814 0.8519 0.3737 0.057 Uiso 1 1 calc R
C8 C 0.1293(4) 0.9668(2) 0.3926(2) 0.0432(6) Uani 1 1 d .
C9 C 0.0607(3) 0.9999(3) 0.2984(2) 0.0488(7) Uani 1 1 d .
H9 H -0.0453 0.9622 0.2513 0.059 Uiso 1 1 calc R
C10 C 0.1456(3) 1.0872(3) 0.2731(2) 0.0459(6) Uani 1 1 d .
H10 H 0.0977 1.1068 0.2088 0.055 Uiso 1 1 calc R
C11 C 0.3021(3) 1.1461(2) 0.3431(2) 0.0371(5) Uani 1 1 d .
C12 C 0.3735(4) 1.1180(2) 0.4395(2) 0.0465(6) Uani 1 1 d .
H12 H 0.4776 1.1585 0.4877 0.056 Uiso 1 1 calc R
C13 C 0.2866(4) 1.0279(3) 0.4632(2) 0.0496(7) Uani 1 1 d .
H13 H 0.3345 1.0080 0.5274 0.059 Uiso 1 1 calc R
C21 C -0.2260(4) 0.5365(3) 0.9624(3) 0.0547(7) Uani 1 1 d .
H21 H -0.3122 0.4757 0.9151 0.066 Uiso 1 1 calc R
C22 C -0.1339(4) 0.6023(2) 0.9207(2) 0.0486(6) Uani 1 1 d .
H3A H -0.1544 0.5838 0.8454 0.058 Uiso 1 1 calc R
C23 C -0.0094(3) 0.6968(2) 0.9911(2) 0.0383(5) Uani 1 1 d .
C24 C 0.0213(3) 0.7176(2) 1.1040(2) 0.0438(6) Uani 1 1 d .
H24 H 0.1039 0.7794 1.1535 0.053 Uiso 1 1 calc R
C25 C -0.0707(4) 0.6469(3) 1.1413(2) 0.0497(7) Uani 1 1 d .
H25 H -0.0484 0.6596 1.2165 0.060 Uiso 1 1 calc R
C26 C 0.0841(3) 0.7691(2) 0.9451(2) 0.0433(6) Uani 1 1 d .
H26 H 0.0894 0.7354 0.8762 0.052 Uiso 1 1 calc R
C27 C 0.1616(3) 0.8790(2) 0.9947(2) 0.0400(5) Uani 1 1 d .
H27 H 0.1613 0.9108 1.0653 0.048 Uiso 1 1 calc R
C28 C 0.2478(3) 0.9545(2) 0.9472(2) 0.0366(5) Uani 1 1 d .
C29 C 0.3030(3) 0.9103(2) 0.8604(2) 0.0429(6) Uani 1 1 d .
H29 H 0.2903 0.8304 0.8331 0.051 Uiso 1 1 calc R
C30 C 0.3765(3) 0.9845(2) 0.8147(2) 0.0437(6) Uani 1 1 d .
H30 H 0.4108 0.9542 0.7559 0.052 Uiso 1 1 calc R
C31 C 0.3991(3) 1.1037(2) 0.8562(2) 0.0389(5) Uani 1 1 d .
C32 C 0.3523(3) 1.1495(2) 0.9448(2) 0.0456(6) Uani 1 1 d .
H32 H 0.3715 1.2296 0.9743 0.055 Uiso 1 1 calc R
C33 C 0.2763(3) 1.0753(2) 0.9901(2) 0.0442(6) Uani 1 1 d .
H33 H 0.2440 1.1062 1.0496 0.053 Uiso 1 1 calc R

loop_
_atom_site_aniso_label
_atom_site_aniso_U_11
_atom_site_aniso_U_22
_atom_site_aniso_U_33
_atom_site_aniso_U_23
_atom_site_aniso_U_13
_atom_site_aniso_U_12
I1 0.04837(11) 0.03927(10) 0.04957(11) 0.01386(8) 0.01978(8) 0.00309(7)
I2 0.04377(11) 0.05250(12) 0.05377(12) 0.02777(9) 0.00711(8) -0.00393(8)
Cl1 0.0569(4) 0.0524(4) 0.0532(4) 0.0224(3) 0.0160(3) -0.0017(3)
Cl2 0.0624(5) 0.0623(5) 0.0675(5) 0.0318(4) 0.0273(4) 0.0007(4)
N1 0.0533(14) 0.0416(12) 0.0537(14) 0.0191(11) 0.0296(12) 0.0098(10)
N2 0.0523(14) 0.0455(13) 0.0697(17) 0.0298(12) 0.0296(13) 0.0090(11)
C1 0.0396(14) 0.0506(16) 0.0539(16) 0.0134(13) 0.0137(13) 0.0053(12)
C2 0.0572(17) 0.0491(16) 0.0463(15) 0.0222(13) 0.0169(13) 0.0163(13)
C3 0.0501(16) 0.0381(13) 0.0478(15) 0.0110(11) 0.0243(13) 0.0081(11)
C4 0.0439(15) 0.0507(16) 0.0508(16) 0.0118(13) 0.0142(13) 0.0067(13)
C5 0.0554(17) 0.0513(16) 0.0449(15) 0.0176(13) 0.0179(13) 0.0158(14)
C6 0.0427(15) 0.0541(17) 0.0577(18) 0.0183(14) 0.0158(13) 0.0068(13)
C7 0.0470(15) 0.0454(15) 0.0493(16) 0.0114(12) 0.0190(13) 0.0054(12)
C8 0.0484(15) 0.0367(13) 0.0475(15) 0.0093(11) 0.0240(12) 0.0051(11)
C9 0.0375(14) 0.0528(16) 0.0502(16) 0.0143(13) 0.0111(12) -0.0026(12)
C10 0.0401(14) 0.0543(16) 0.0409(14) 0.0181(12) 0.0086(11) 0.0042(12)
C11 0.0377(13) 0.0344(12) 0.0396(13) 0.0089(10) 0.0158(11) 0.0054(10)
C12 0.0427(14) 0.0442(14) 0.0447(15) 0.0144(12) 0.0052(12) 0.0010(12)
C13 0.0557(17) 0.0498(16) 0.0445(15) 0.0214(13) 0.0122(13) 0.0115(13)
C21 0.0533(17) 0.0387(14) 0.0646(19) 0.0160(14) 0.0133(15) -0.0045(13)
C22 0.0557(17) 0.0418(14) 0.0456(15) 0.0145(12) 0.0147(13) 0.0021(12)
C23 0.0394(13) 0.0354(12) 0.0414(13) 0.0145(11) 0.0131(11) 0.0061(10)
C24 0.0421(14) 0.0447(14) 0.0439(14) 0.0161(12) 0.0128(12) 0.0036(11)
C25 0.0556(17) 0.0534(16) 0.0473(16) 0.0228(13) 0.0216(14) 0.0102(14)
C26 0.0467(15) 0.0451(14) 0.0412(14) 0.0159(12) 0.0179(12) 0.0056(12)
C27 0.0401(13) 0.0446(14) 0.0367(13) 0.0159(11) 0.0128(11) 0.0064(11)
C28 0.0323(12) 0.0384(12) 0.0363(12) 0.0152(10) 0.0059(10) 0.0022(10)
C29 0.0442(14) 0.0355(13) 0.0507(15) 0.0136(11) 0.0182(12) 0.0061(11)
C30 0.0460(15) 0.0424(14) 0.0478(15) 0.0171(12) 0.0204(12) 0.0076(11)
C31 0.0295(12) 0.0410(13) 0.0434(13) 0.0192(11) 0.0056(10) 0.0001(10)
C32 0.0452(15) 0.0364(13) 0.0463(15) 0.0109(11) 0.0068(12) -0.0007(11)
C33 0.0471(15) 0.0427(14) 0.0368(13) 0.0079(11) 0.0110(11) 0.0015(12)

loop_
_atom_type_symbol
_atom_type_description
_atom_type_scat_dispersion_real
_atom_type_scat_dispersion_imag
_atom_type_scat_source
C C 0.0033 0.0016 'International Tables Vol C Tables 4.2.6.8 and 6.1.1.4'
H H 0.0000 0.0000 'International Tables Vol C Tables 4.2.6.8 and 6.1.1.4'
N N 0.0061 0.0033 'International Tables Vol C Tables 4.2.6.8 and 6.1.1.4'
Cl Cl 0.1484 0.1585 'International Tables Vol C Tables 4.2.6.8 and 6.1.1.4'
I I -0.4742 1.8119 'International Tables Vol C Tables 4.2.6.8 and 6.1.1.4'

loop_
_geom_angle_atom_site_label_1
_geom_angle_atom_site_label_2
_geom_angle_atom_site_label_3
_geom_angle
C1 N1 C5 121.6(2)
C21 N2 C25 121.8(3)
N1 C1 C2 119.7(3)
C1 C2 C3 120.3(3)
C2 C3 C4 117.2(3)
C2 C3 C6 124.8(3)
C4 C3 C6 118.0(3)
C5 C4 C3 120.8(3)
N1 C5 C4 120.3(3)
C7 C6 C3 125.6(3)
C6 C7 C8 126.6(3)
C9 C8 C13 117.7(2)
C9 C8 C7 118.5(3)
C13 C8 C7 123.8(3)
C10 C9 C8 121.5(3)
C9 C10 C11 120.2(3)
C10 C11 C12 120.2(2)
C10 C11 I1 118.89(19)
C12 C11 I1 120.94(19)
C11 C12 C13 118.9(3)
C12 C13 C8 121.5(3)
N2 C21 C22 120.1(3)
C21 C22 C23 120.1(3)
C22 C23 C24 117.6(2)
C22 C23 C26 119.6(2)
C24 C23 C26 122.8(2)
C25 C24 C23 119.8(3)
N2 C25 C24 120.4(3)
C27 C26 C23 124.8(3)
C26 C27 C28 125.5(2)
C29 C28 C33 118.3(2)
C29 C28 C27 122.4(2)
C33 C28 C27 119.2(2)
C30 C29 C28 120.5(2)
C29 C30 C31 120.1(3)
C32 C31 C30 120.4(2)
C32 C31 I2 120.74(19)
C30 C31 I2 118.8(2)
C31 C32 C33 119.6(3)
C32 C33 C28 120.9(3)

loop_
_geom_bond_atom_site_label_1
_geom_bond_atom_site_label_2
_geom_bond_distance
I1 C11 2.097(2)
I2 C31 2.102(2)
N1 C1 1.331(4)
N1 C5 1.340(4)
N2 C21 1.333(4)
N2 C25 1.337(4)
C1 C2 1.380(4)
C2 C3 1.387(4)
C3 C4 1.392(4)
C3 C6 1.478(4)
C4 C5 1.350(4)
C6 C7 1.302(4)
C7 C8 1.470(4)
C8 C9 1.387(4)
C8 C13 1.397(4)
C9 C10 1.372(4)
C10 C11 1.384(4)
C11 C12 1.385(4)
C12 C13 1.394(4)
C21 C22 1.372(4)
C22 C23 1.396(4)
C23 C24 1.399(4)
C23 C26 1.467(4)
C24 C25 1.369(4)
C26 C27 1.328(4)
C27 C28 1.471(3)
C28 C29 1.396(4)
C28 C33 1.401(4)
C29 C30 1.384(4)
C30 C31 1.386(4)
C31 C32 1.376(4)
C32 C33 1.391(4)
